data_1526063
loop_
_publ_author_name
'Fukami, T.'
'Chen, R.H.'

_publ_section_title
;
 Structural phase transition and crystal structure for (N D4)4 D2 (Se O4)3
 at low temperature
;
_journal_name_full 'Acta Physica Polonica, A'
_journal_page_first 53
_journal_page_last 65
_journal_volume 100
_journal_year 2001
_chemical_formula_sum 'D18 N4 O12 Se3'
_chemical_name_systematic '(N D4)4 D2 (Se O4)3'
_space_group_IT_number 1
_symmetry_space_group_name_Hall 'P 1'
_symmetry_space_group_name_H-M 'P 1'
_cell_angle_alpha 114.34
_cell_angle_beta 93.29
_cell_angle_gamma 107.53
_cell_formula_units_Z 2
_cell_length_a 7.65
_cell_length_b 10.336
_cell_length_c 10.509
_cell_volume 705.998
_citation_journal_id_ASTM ATPLB6
_cod_data_source_file Fukami_ATPLB6_2001_1021.cif
_cod_data_source_block D18N4O12Se3
_cod_original_cell_volume 705.9977
_cod_database_code 1526063

loop_
_symmetry_equiv_pos_as_xyz
x,y,z

loop_
_atom_site_label
_atom_site_type_symbol
_atom_site_fract_x
_atom_site_fract_y
_atom_site_fract_z
_atom_site_occupancy
_atom_site_U_iso_or_equiv
N8 N-3 0.6551 0.7999 0.4562 1 0.0
O20 O-2 0.3834 0.2452 0.298 1 0.0
O14 O-2 0.9402 0.4297 0.7672 1 0.0
O18 O-2 0.6597 0.2852 0.1555 1 0.0
D15 D+1 -0.03 0.3 0.35 1 0.0
O24 O-2 0.9748 0.9867 0.2739 1 0.0
O22 O-2 0.7675 0.9785 0.0699 1 0.0
Se2 Se+6 0.456 0.62927 0.7282 1 0.0
D2 D+1 0.27 0.6 0.54 1 0.0
D32 D+1 0.86 0.73 0.73 1 0.0
O17 O-2 0.4744 0.4814 0.2357 1 0.0
D18 D+1 0.36 0.21 0.46 1 0.0
O7 O-2 0.2964 0.5144 0.5651 1 0.0
D6 D+1 0.21 0.54 -0.05 1 0.0
O4 O-2 0.199 0.704 0.5053 1 0.0
D21 D+1 0.72 0.58 0.07 1 0.0
O1 O-2 0.3457 0.8387 0.3451 1 0.0
Se4 Se+6 0.85559 0.26982 0.6337 1 0.0
D22 D+1 0.76 0.44 0.05 1 0.0
D5 D+1 0.31 0.47 -0.03 1 0.0
D34 D+1 0.65 0.79 0.52 1 0.0
N6 N-3 0.6424 0.0629 0.8667 1 0.0
D25 D+1 0.62 0.08 0.82 1 0.0
D14 D+1 0.01 0.36 0.26 1 0.0
O8 O-2 0.6332 0.7562 0.711 1 0.0
O3 O-2 0.0011 0.8142 0.3899 1 0.0
D16 D+1 0.12 0.29 0.28 1 0.0
D11 D+1 0.4 0.04 0.19 1 0.0
N2 N-3 0.3853 0.9446 0.136 1 0.0
O13 O-2 0.6684 0.1843 0.6713 1 0.0
D3 D+1 0.98 0.95 0.31 1 0.0
N1 N-3 0.2804 0.5398 0.0122 1 0.0
Se1 Se+6 0.15414 0.72894 0.36661 1 0.0
O15 O-2 0.9853 0.1625 0.5943 1 0.0
D23 D+1 0.62 0.39 0.95 1 0.0
O12 O-2 0.0106 0.0063 0.7208 1 0.0
N4 N-3 0.3535 0.2133 0.5488 1 0.0
D9 D+1 0.35 0.9 0.21 1 0.0
D29 D+1 0.08 0.78 0.8 1 0.0
Se3 Se+6 0.16911 0.13101 0.88513 1 0.0
D27 D+1 0.63 -0.02 0.84 1 0.0
D4 D+1 0.72 0.44 0.45 1 0.0
D7 D+1 0.37 0.61 0.05 1 0.0
O11 O-2 0.0453 0.2234 0.9833 1 0.0
O21 O-2 0.6607 0.7487 0.1362 1 0.0
D17 D+1 0.42 0.16 0.58 1 0.0
N7 N-3 0.9864 0.712 0.725 1 0.0
D28 D+1 0.73 0.11 0.93 1 0.0
D33 D+1 0.6 0.85 0.44 1 0.0
N5 N-3 0.7312 0.4682 0.9946 1 0.0
D36 D+1 0.77 0.81 0.43 1 0.0
O6 O-2 0.3454 0.7236 0.839 1 0.0
D1 D+1 0 0.1 0.68 1 0.0
O9 O-2 0.3394 0.2544 0.8598 1 0.0
O2 O-2 0.044 0.5538 0.2224 1 0.0
D12 D+1 0.25 0.89 0.08 1 0.0
D10 D+1 0.47 0.93 0.09 1 0.0
Se6 Se+6 0.83797 0.86261 0.11128 1 0.0
O10 O-2 0.2301 0.0245 0.937 1 0.0
O23 O-2 0.9608 0.783 0.0128 1 0.0
N3 N-3 0.024 0.2928 0.2749 1 0.0
D31 D+1 0.02 0.7 0.65 1 0.0
D8 D+1 0.21 0.52 0.06 1 0.0
Se5 Se+6 0.54858 0.36372 0.26915 1 0.0
D30 D+1 0 0.64 0.74 1 0.0
D20 D+1 0.22 0.17 0.55 1 0.0
O16 O-2 0.7975 0.2847 0.4872 1 0.0
D24 D+1 0.78 0.46 0.92 1 0.0
D13 D+1 0.01 0.2 0.2 1 0.0
O5 O-2 0.5112 0.5091 0.7633 1 0.0
D35 D+1 0.63 0.75 0.4 1 0.0
D19 D+1 0.43 0.31 0.63 1 0.0
D26 D+1 0.51 0.05 0.88 1 0.0
O19 O-2 0.6945 0.4755 0.4333 1 0.0
